data_9014352
loop_
_publ_author_name
'Cocco, G.'
'Corazza, E.'
'Sabelli, C.'

_publ_section_title
;
 The crystal structure of glauberite, CaNa2(SO4)2
;
_journal_name_full 'Zeitschrift fur Kristallographie'
_journal_page_first 175
_journal_page_last 184
_journal_volume 122
_journal_year 1965
_chemical_compound_source 'Chinchon (Madrid), Spain'
_chemical_formula_sum 'Ca Na2 O8 S2'
_chemical_name_mineral Glauberite
_space_group_IT_number 15
_symmetry_space_group_name_Hall '-C 2yc'
_symmetry_space_group_name_H-M 'C 1 2/c 1'
_cell_angle_alpha 90
_cell_angle_beta 112.333
_cell_angle_gamma 90
_cell_length_a 10.158
_cell_length_b 8.333
_cell_length_c 8.551
_cell_formula_units_Z 4
_cell_volume 669.521
_database_code_amcsd 0018655
_exptl_crystal_density_diffrn 2.760
_cod_original_formula_sum 'Na2 Ca S2 O8'
_cod_database_code 9014352

loop_
_space_group_symop_operation_xyz
x,y,z
1/2+x,1/2+y,z
x,-y,1/2+z
1/2+x,1/2-y,1/2+z
-x,y,1/2-z
1/2-x,1/2+y,1/2-z
-x,-y,-z
1/2-x,1/2-y,-z

loop_
_atom_site_label
_atom_site_fract_x
_atom_site_fract_y
_atom_site_fract_z
_atom_site_U_iso_or_equiv
Na 0.36210 0.05500 0.05970 0.02064
Ca 0.00000 0.06400 0.25000 0.00697
S 0.31530 0.28580 0.31260 0.00697
O1 0.16180 0.27430 0.27350 0.00532
O2 0.33710 0.33790 0.15790 0.00608
O3 0.38430 0.13050 0.36440 0.00937
O4 0.37410 0.41220 0.44110 0.01026

loop_
_cod_related_entry_id
_cod_related_entry_database
_cod_related_entry_code
1 AMCSD 0018655
